data_8105377
loop_
_publ_author_name
'Zhang, Min'
'Lin, Jin-Yuan'
'Liu, Jing'
'Ruan, Ban-Feng'

_publ_section_title
;
 The crystal structure of
 (E)-2-(4-((4-fluorobenzyl)oxy)styryl)-4,6-dimethoxybenzaldehyde,
 C24H21FO4
;
_journal_issue 5
_journal_name_full 'Zeitschrift f\"ur Kristallographie - New Crystal Structures'
_journal_page_first 1059
_journal_page_last 1061
_journal_paper_doi 10.1515/ncrs-2020-0168
_journal_volume 235
_journal_year 2020
_chemical_formula_moiety 'C24 H21 F O4'
_chemical_formula_sum 'C24 H21 F O4'
_chemical_formula_weight 392.41
_space_group_crystal_system triclinic
_space_group_IT_number 2
_space_group_name_Hall '-P 1'
_space_group_name_H-M_alt 'P -1'
_atom_sites_solution_hydrogens geom
_atom_sites_solution_primary direct
_atom_sites_solution_secondary difmap
_cell_angle_alpha 98.977(6)
_cell_angle_beta 92.867(6)
_cell_angle_gamma 97.501(6)
_cell_formula_units_Z 2
_cell_length_a 6.9734(5)
_cell_length_b 9.0402(7)
_cell_length_c 16.0963(12)
_cell_measurement_reflns_used 1918
_cell_measurement_temperature 293.2(4)
_cell_measurement_theta_max 27.7130
_cell_measurement_theta_min 3.8600
_cell_volume 991.15(13)
_computing_cell_refinement
;
CrysAlisPro, Agilent Technologies,
Version 1.171.36.28 (release 01-02-2013 CrysAlis171 .NET)
(compiled Feb  1 2013,16:14:44)
;
_computing_data_collection
;
CrysAlisPro, Agilent Technologies,
Version 1.171.36.28 (release 01-02-2013 CrysAlis171 .NET)
(compiled Feb  1 2013,16:14:44)
;
_computing_data_reduction
;
CrysAlisPro, Agilent Technologies,
Version 1.171.36.28 (release 01-02-2013 CrysAlis171 .NET)
(compiled Feb  1 2013,16:14:44)
;
_computing_molecular_graphics 'Olex2 (Dolomanov et al., 2009)'
_computing_publication_material 'Olex2 (Dolomanov et al., 2009)'
_computing_structure_refinement 'ShelXL (Sheldrick, 2015)'
_computing_structure_solution 'ShelXS (Sheldrick, 2008)'
_diffrn_ambient_temperature 293.2(4)
_diffrn_detector_area_resol_mean 16.0733
_diffrn_measured_fraction_theta_full 0.9977
_diffrn_measured_fraction_theta_max 0.8689
_diffrn_measurement_details
;
#__ type_ start__ end____ width___ exp.time_
  1 omega -102.00  -77.00   1.0000   14.0000
omega____ theta____ kappa____ phi______ frames
    -      -19.5055  178.0000  -90.0000 25

#__ type_ start__ end____ width___ exp.time_
  2 omega  -10.00   25.00   1.0000   14.0000
omega____ theta____ kappa____ phi______ frames
    -      -19.5055  -99.0000  120.0000 35

#__ type_ start__ end____ width___ exp.time_
  3 omega  -45.00   53.00   1.0000   14.0000
omega____ theta____ kappa____ phi______ frames
    -       22.7867  -77.0000 -120.0000 98

#__ type_ start__ end____ width___ exp.time_
  4 omega   40.00   67.00   1.0000   14.0000
omega____ theta____ kappa____ phi______ frames
    -       22.7867  178.0000  -90.0000 27

#__ type_ start__ end____ width___ exp.time_
  5 omega   65.00   91.00   1.0000   14.0000
omega____ theta____ kappa____ phi______ frames
    -       22.7867   57.0000  -90.0000 26

#__ type_ start__ end____ width___ exp.time_
  6 omega   -3.00   96.00   1.0000   14.0000
omega____ theta____ kappa____ phi______ frames
    -       22.7867   38.0000   30.0000 99

#__ type_ start__ end____ width___ exp.time_
  7 omega   -1.00   90.00   1.0000   14.0000
omega____ theta____ kappa____ phi______ frames
    -       22.7867   57.0000  120.0000 91
;
_diffrn_measurement_device_type 'SuperNova, Dual, Cu at zero, Eos'
_diffrn_measurement_method '\w scans'
_diffrn_orient_matrix_UB_11 0.0035135000
_diffrn_orient_matrix_UB_12 0.0632504000
_diffrn_orient_matrix_UB_13 0.0325150000
_diffrn_orient_matrix_UB_21 -0.0813020000
_diffrn_orient_matrix_UB_22 0.0224896000
_diffrn_orient_matrix_UB_23 -0.0204224000
_diffrn_orient_matrix_UB_31 -0.0629134000
_diffrn_orient_matrix_UB_32 -0.0439335000
_diffrn_orient_matrix_UB_33 0.0229472000
_diffrn_radiation_monochromator mirror
_diffrn_radiation_type 'Mo K\a'
_diffrn_radiation_wavelength 0.7107
_diffrn_reflns_av_R_equivalents 0.0211
_diffrn_reflns_av_unetI/netI 0.0475
_diffrn_reflns_limit_h_max 8
_diffrn_reflns_limit_h_min -8
_diffrn_reflns_limit_k_max 10
_diffrn_reflns_limit_k_min -11
_diffrn_reflns_limit_l_max 19
_diffrn_reflns_limit_l_min -19
_diffrn_reflns_number 6688
_diffrn_reflns_theta_full 25.50
_diffrn_reflns_theta_max 26.02
_diffrn_reflns_theta_min 3.48
_diffrn_source 'SuperNova (Mo) X-ray Source'
_exptl_absorpt_coefficient_mu 0.095
_exptl_absorpt_correction_T_max 1.00000
_exptl_absorpt_correction_T_min 0.82067
_exptl_absorpt_correction_type multi-scan
_exptl_absorpt_process_details
;
CrysAlisPro, Agilent Technologies,
Version 1.171.36.28 (release 01-02-2013 CrysAlis171 .NET)
(compiled Feb  1 2013,16:14:44)
Empirical absorption correction using spherical harmonics,
 implemented in SCALE3 ABSPACK scaling algorithm.
;
_exptl_crystal_colour 'clear light colourless'
_exptl_crystal_colour_lustre clear
_exptl_crystal_colour_modifier light
_exptl_crystal_colour_primary colourless
_exptl_crystal_density_diffrn 1.315
_exptl_crystal_density_method 'not measured'
_exptl_crystal_description block
_exptl_crystal_F_000 412
_exptl_crystal_size_max 0.21
_exptl_crystal_size_mid 0.17
_exptl_crystal_size_min 0.07
_refine_diff_density_max 0.165
_refine_diff_density_min -0.189
_refine_diff_density_rms 0.043
_refine_ls_extinction_method none
_refine_ls_goodness_of_fit_ref 1.060
_refine_ls_hydrogen_treatment constr
_refine_ls_matrix_type full
_refine_ls_number_parameters 264
_refine_ls_number_reflns 3898
_refine_ls_number_restraints 0
_refine_ls_restrained_S_all 1.060
_refine_ls_R_factor_all 0.0808
_refine_ls_R_factor_gt 0.0540
_refine_ls_shift/su_max 0.000
_refine_ls_shift/su_mean 0.000
_refine_ls_structure_factor_coef Fsqd
_refine_ls_weighting_details 'calc w=1/[\s^2^(Fo^2^)+(0.0488P)^2^+0.0883P] where P=(Fo^2^+2Fc^2^)/3'
_refine_ls_weighting_scheme calc
_refine_ls_wR_factor_gt 0.1174
_refine_ls_wR_factor_ref 0.1406
_reflns_number_gt 2598
_reflns_number_total 3898
_reflns_threshold_expression >2sigma(I)
_cod_data_source_file suppl_ncrs-2020-0168_suppl.cif
_cod_data_source_block rbf_z32
_cod_original_cell_volume 991.14(12)
_cod_database_code 8105377
_reflns_odcompleteness_completeness 99.77
_reflns_odcompleteness_iscentric 1
_reflns_odcompleteness_theta 26.32
_olex2_refinement_description
;
1. Fixed Uiso
 At 1.2 times of:
  All C(H) groups, All C(H,H) groups
 At 1.5 times of:
  All C(H,H,H) groups
2.a Secondary CH2 refined with riding coordinates:
 C15(H15A,H15B)
2.b Aromatic/amide H refined with riding coordinates:
 C5(H5), C3(H3), C10(H10), C11(H11), C7(H7), C13(H13), C14(H14), C22(H22),
 C8(H8), C17(H17), C18(H18), C21(H21), C20(H20)
2.c Idealised Me refined as rotating group:
 C23(H23A,H23B,H23C), C24(H24A,H24B,H24C)
;
_olex2_date_sample_data_collection 2016-11-30
_olex2_submission_special_instructions 'No special instructions were received'

loop_
_space_group_symop_id
_space_group_symop_operation_xyz
1 'x, y, z'
2 '-x, -y, -z'

loop_
_atom_site_label
_atom_site_type_symbol
_atom_site_fract_x
_atom_site_fract_y
_atom_site_fract_z
_atom_site_U_iso_or_equiv
_atom_site_adp_type
_atom_site_occupancy
_atom_site_calc_flag
_atom_site_disorder_assembly
_atom_site_disorder_group
_atom_site_refinement_flags_posn
C1 C 0.5972(3) 1.2267(2) 0.10727(12) 0.0379(4) Uani 1 d . . .
C2 C 0.4099(3) 1.1884(2) 0.06510(12) 0.0395(5) Uani 1 d . . .
C3 C 0.3003(3) 1.0513(2) 0.06741(12) 0.0414(5) Uani 1 d . . .
H3 H 0.1775 1.0275 0.0395 0.050 Uiso 1 calc . . R
C4 C 0.3739(3) 0.9491(2) 0.11153(12) 0.0398(5) Uani 1 d . . .
C5 C 0.5543(3) 0.9838(2) 0.15437(12) 0.0404(5) Uani 1 d . . .
H5 H 0.5999 0.9147 0.1849 0.048 Uiso 1 calc . . R
C6 C 0.6693(3) 1.1215(2) 0.15246(12) 0.0379(4) Uani 1 d . . .
C7 C 0.8611(3) 1.1553(2) 0.19862(13) 0.0448(5) Uani 1 d . . .
H7 H 0.9244 1.2533 0.2017 0.054 Uiso 1 calc . . R
C8 C 0.9530(3) 1.0644(2) 0.23565(13) 0.0492(5) Uani 1 d . . .
H8 H 0.8916 0.9653 0.2302 0.059 Uiso 1 calc . . R
C9 C 1.1402(3) 1.0978(2) 0.28477(12) 0.0402(5) Uani 1 d . . .
C10 C 1.2654(3) 1.2314(2) 0.28871(12) 0.0415(5) Uani 1 d . . .
H10 H 1.2343 1.3020 0.2558 0.050 Uiso 1 calc . . R
C11 C 1.4351(3) 1.2625(2) 0.34013(12) 0.0440(5) Uani 1 d . . .
H11 H 1.5165 1.3531 0.3418 0.053 Uiso 1 calc . . R
C12 C 1.4836(3) 1.1584(2) 0.38909(12) 0.0398(5) Uani 1 d . . .
C13 C 1.3651(3) 1.0220(2) 0.38363(14) 0.0501(6) Uani 1 d . . .
H13 H 1.3984 0.9498 0.4150 0.060 Uiso 1 calc . . R
C14 C 1.1985(3) 0.9938(2) 0.33183(14) 0.0516(6) Uani 1 d . . .
H14 H 1.1212 0.9008 0.3281 0.062 Uiso 1 calc . . R
C15 C 1.7612(3) 1.3210(2) 0.45948(15) 0.0613(7) Uani 1 d . . .
H15A H 1.6841 1.4018 0.4746 0.074 Uiso 1 calc . . R
H15B H 1.8226 1.3369 0.4082 0.074 Uiso 1 calc . . R
C16 C 1.9124(3) 1.3218(2) 0.52927(14) 0.0484(5) Uani 1 d . . .
C17 C 1.8995(3) 1.3974(2) 0.60911(15) 0.0574(6) Uani 1 d . . .
H17 H 1.7925 1.4466 0.6207 0.069 Uiso 1 calc . . R
C18 C 2.0418(4) 1.4022(3) 0.67276(15) 0.0633(7) Uani 1 d . . .
H18 H 2.0318 1.4539 0.7267 0.076 Uiso 1 calc . . R
C19 C 2.1950(3) 1.3303(3) 0.65446(17) 0.0675(7) Uani 1 d . . .
C20 C 2.2142(4) 1.2535(4) 0.57634(19) 0.0880(9) Uani 1 d . . .
H20 H 2.3218 1.2046 0.5654 0.106 Uiso 1 calc . . R
C21 C 2.0708(3) 1.2497(3) 0.51377(16) 0.0743(8) Uani 1 d . . .
H21 H 2.0818 1.1973 0.4601 0.089 Uiso 1 calc . . R
C22 C 0.7051(3) 1.3726(2) 0.09843(13) 0.0462(5) Uani 1 d . . .
H22 H 0.6400 1.4313 0.0671 0.055 Uiso 1 calc . . R
C23 C 0.1566(3) 1.2617(3) -0.01881(15) 0.0554(6) Uani 1 d . . .
H23A H 0.1489 1.1728 -0.0608 0.083 Uiso 1 calc . . GR
H23B H 0.1299 1.3457 -0.0452 0.083 Uiso 1 calc . . GR
H23C H 0.0632 1.2447 0.0218 0.083 Uiso 1 calc . . GR
C24 C 0.3203(3) 0.7009(2) 0.14818(16) 0.0627(7) Uani 1 d . . .
H24A H 0.4383 0.6757 0.1250 0.094 Uiso 1 calc . . GR
H24B H 0.2236 0.6129 0.1384 0.094 Uiso 1 calc . . GR
H24C H 0.3437 0.7358 0.2077 0.094 Uiso 1 calc . . GR
F1 F 2.3377(2) 1.3340(2) 0.71552(11) 0.1143(7) Uani 1 d . . .
O1 O 0.8673(2) 1.42731(16) 0.12631(10) 0.0588(4) Uani 1 d . . .
O2 O 0.34692(19) 1.29427(15) 0.02269(10) 0.0551(4) Uani 1 d . . .
O3 O 0.25379(19) 0.81695(15) 0.10873(10) 0.0550(4) Uani 1 d . . .
O4 O 1.64147(19) 1.17957(15) 0.44637(9) 0.0530(4) Uani 1 d . . .

loop_
_atom_site_aniso_label
_atom_site_aniso_U_11
_atom_site_aniso_U_22
_atom_site_aniso_U_33
_atom_site_aniso_U_23
_atom_site_aniso_U_13
_atom_site_aniso_U_12
O3 0.0421(9) 0.0512(9) 0.0700(11) 0.0228(8) -0.0151(7) -0.0075(7)
O2 0.0412(8) 0.0511(9) 0.0733(11) 0.0218(8) -0.0209(7) 0.0032(6)
C5 0.0337(10) 0.0437(11) 0.0444(12) 0.0113(9) -0.0050(8) 0.0059(8)
O4 0.0447(8) 0.0501(8) 0.0616(10) 0.0189(7) -0.0241(7) -0.0044(6)
C1 0.0323(10) 0.0412(11) 0.0381(11) 0.0020(8) -0.0048(8) 0.0047(8)
C3 0.0279(10) 0.0504(12) 0.0432(12) 0.0072(9) -0.0100(8) 0.0010(8)
C6 0.0313(10) 0.0443(11) 0.0357(10) 0.0022(8) -0.0046(7) 0.0043(8)
C9 0.0365(11) 0.0415(11) 0.0404(11) 0.0052(9) -0.0086(8) 0.0036(8)
C10 0.0390(11) 0.0437(11) 0.0425(12) 0.0140(9) -0.0081(8) 0.0044(8)
O1 0.0474(9) 0.0552(9) 0.0674(11) 0.0126(8) -0.0190(7) -0.0108(7)
C11 0.0380(11) 0.0440(11) 0.0484(12) 0.0150(10) -0.0094(9) -0.0042(9)
C4 0.0328(10) 0.0423(11) 0.0422(11) 0.0073(9) -0.0034(8) -0.0008(8)
C7 0.0368(11) 0.0434(11) 0.0507(13) 0.0080(10) -0.0107(9) -0.0016(9)
C12 0.0324(10) 0.0442(11) 0.0414(11) 0.0084(9) -0.0121(8) 0.0046(8)
C2 0.0369(11) 0.0431(11) 0.0381(11) 0.0044(9) -0.0049(8) 0.0099(8)
C13 0.0499(13) 0.0414(11) 0.0584(14) 0.0165(10) -0.0199(10) 0.0030(9)
C14 0.0469(13) 0.0386(11) 0.0665(15) 0.0148(11) -0.0184(10) -0.0030(9)
C22 0.0428(12) 0.0424(11) 0.0516(13) 0.0077(10) -0.0078(9) 0.0038(9)
C8 0.0441(12) 0.0431(12) 0.0566(14) 0.0106(10) -0.0167(10) -0.0037(9)
F1 0.0905(12) 0.1469(16) 0.0992(14) 0.0329(12) -0.0613(10) 0.0037(11)
C23 0.0394(12) 0.0624(14) 0.0653(15) 0.0199(12) -0.0179(10) 0.0072(10)
C16 0.0403(12) 0.0500(12) 0.0521(13) 0.0151(10) -0.0131(9) -0.0058(9)
C17 0.0535(14) 0.0503(13) 0.0653(16) 0.0043(11) -0.0119(11) 0.0078(10)
C15 0.0516(14) 0.0570(14) 0.0703(16) 0.0215(12) -0.0274(11) -0.0117(11)
C18 0.0774(18) 0.0558(14) 0.0497(14) 0.0027(11) -0.0169(12) -0.0012(12)
C21 0.0634(17) 0.115(2) 0.0449(14) 0.0040(14) -0.0038(12) 0.0276(15)
C24 0.0579(15) 0.0513(13) 0.0793(18) 0.0273(13) -0.0108(12) -0.0048(11)
C19 0.0535(15) 0.0850(18) 0.0606(17) 0.0252(14) -0.0314(12) -0.0053(13)
C20 0.0478(15) 0.143(3) 0.080(2) 0.024(2) -0.0040(13) 0.0359(16)

loop_
_atom_type_symbol
_atom_type_description
_atom_type_scat_dispersion_real
_atom_type_scat_dispersion_imag
_atom_type_scat_source
C C 0.0033 0.0016 'International Tables Vol C Tables 4.2.6.8 and 6.1.1.4'
H H 0.0000 0.0000 'International Tables Vol C Tables 4.2.6.8 and 6.1.1.4'
F F 0.0171 0.0103 'International Tables Vol C Tables 4.2.6.8 and 6.1.1.4'
O O 0.0106 0.0060 'International Tables Vol C Tables 4.2.6.8 and 6.1.1.4'

loop_
_geom_angle_atom_site_label_1
_geom_angle_atom_site_label_2
_geom_angle_atom_site_label_3
_geom_angle
_geom_angle_site_symmetry_1
_geom_angle_site_symmetry_3
C4 O3 C24 118.83(15) . .
C2 O2 C23 117.99(14) . .
C6 C5 H5 119.6 . .
C4 C5 H5 119.6 . .
C4 C5 C6 120.74(17) . .
C12 O4 C15 118.06(15) . .
C6 C1 C2 118.61(16) . .
C6 C1 C22 124.49(17) . .
C2 C1 C22 116.87(17) . .
C4 C3 H3 120.2 . .
C2 C3 H3 120.2 . .
C2 C3 C4 119.58(17) . .
C5 C6 C1 119.18(16) . .
C5 C6 C7 119.54(17) . .
C1 C6 C7 121.27(16) . .
C10 C9 C8 123.69(17) . .
C14 C9 C10 116.53(17) . .
C14 C9 C8 119.77(16) . .
C9 C10 H10 119.1 . .
C11 C10 C9 121.79(17) . .
C11 C10 H10 119.1 . .
C10 C11 H11 120.1 . .
C10 C11 C12 119.78(17) . .
C12 C11 H11 120.1 . .
O3 C4 C5 124.69(17) . .
O3 C4 C3 114.42(16) . .
C5 C4 C3 120.88(16) . .
C6 C7 H7 116.1 . .
C8 C7 C6 127.74(18) . .
C8 C7 H7 116.1 . .
O4 C12 C11 125.37(16) . .
O4 C12 C13 115.15(16) . .
C13 C12 C11 119.46(17) . .
O2 C2 C1 116.24(16) . .
O2 C2 C3 122.76(16) . .
C3 C2 C1 120.99(17) . .
C12 C13 H13 120.2 . .
C14 C13 C12 119.51(18) . .
C14 C13 H13 120.2 . .
C9 C14 H14 118.6 . .
C13 C14 C9 122.80(17) . .
C13 C14 H14 118.6 . .
C1 C22 H22 115.6 . .
O1 C22 C1 128.79(19) . .
O1 C22 H22 115.6 . .
C9 C8 H8 115.8 . .
C7 C8 C9 128.44(18) . .
C7 C8 H8 115.8 . .
O2 C23 H23A 109.5 . .
O2 C23 H23B 109.5 . .
O2 C23 H23C 109.5 . .
H23A C23 H23B 109.5 . .
H23A C23 H23C 109.5 . .
H23B C23 H23C 109.5 . .
C17 C16 C15 121.5(2) . .
C21 C16 C17 118.2(2) . .
C21 C16 C15 120.3(2) . .
C16 C17 H17 119.2 . .
C16 C17 C18 121.6(2) . .
C18 C17 H17 119.2 . .
O4 C15 C16 108.33(16) . .
O4 C15 H15A 110.0 . .
O4 C15 H15B 110.0 . .
C16 C15 H15A 110.0 . .
C16 C15 H15B 110.0 . .
H15A C15 H15B 108.4 . .
C17 C18 H18 121.0 . .
C19 C18 C17 118.1(2) . .
C19 C18 H18 121.0 . .
C16 C21 H21 119.5 . .
C16 C21 C20 121.1(2) . .
C20 C21 H21 119.5 . .
O3 C24 H24A 109.5 . .
O3 C24 H24B 109.5 . .
O3 C24 H24C 109.5 . .
H24A C24 H24B 109.5 . .
H24A C24 H24C 109.5 . .
H24B C24 H24C 109.5 . .
F1 C19 C20 118.0(3) . .
C18 C19 F1 119.4(3) . .
C18 C19 C20 122.6(2) . .
C21 C20 H20 120.7 . .
C19 C20 C21 118.5(2) . .
C19 C20 H20 120.7 . .

loop_
_geom_bond_atom_site_label_1
_geom_bond_atom_site_label_2
_geom_bond_distance
_geom_bond_site_symmetry_2
O3 C4 1.360(2) .
O3 C24 1.423(2) .
O2 C2 1.363(2) .
O2 C23 1.429(2) .
C5 H5 0.9300 .
C5 C6 1.395(2) .
C5 C4 1.378(2) .
O4 C12 1.374(2) .
O4 C15 1.413(2) .
C1 C6 1.411(3) .
C1 C2 1.417(2) .
C1 C22 1.461(3) .
C3 H3 0.9300 .
C3 C4 1.383(3) .
C3 C2 1.375(3) .
C6 C7 1.469(2) .
C9 C10 1.386(3) .
C9 C14 1.384(3) .
C9 C8 1.463(2) .
C10 H10 0.9300 .
C10 C11 1.381(2) .
O1 C22 1.208(2) .
C11 H11 0.9300 .
C11 C12 1.381(3) .
C7 H7 0.9300 .
C7 C8 1.301(3) .
C12 C13 1.379(3) .
C13 H13 0.9300 .
C13 C14 1.367(2) .
C14 H14 0.9300 .
C22 H22 0.9300 .
C8 H8 0.9300 .
F1 C19 1.357(2) .
C23 H23A 0.9600 .
C23 H23B 0.9600 .
C23 H23C 0.9600 .
C16 C17 1.371(3) .
C16 C15 1.501(3) .
C16 C21 1.368(3) .
C17 H17 0.9300 .
C17 C18 1.381(3) .
C15 H15A 0.9700 .
C15 H15B 0.9700 .
C18 H18 0.9300 .
C18 C19 1.343(4) .
C21 H21 0.9300 .
C21 C20 1.376(3) .
C24 H24A 0.9600 .
C24 H24B 0.9600 .
C24 H24C 0.9600 .
C19 C20 1.360(4) .
C20 H20 0.9300 .

loop_
_geom_torsion_atom_site_label_1
_geom_torsion_atom_site_label_2
_geom_torsion_atom_site_label_3
_geom_torsion_atom_site_label_4
_geom_torsion
_geom_torsion_site_symmetry_1
_geom_torsion_site_symmetry_2
_geom_torsion_site_symmetry_3
_geom_torsion_site_symmetry_4
C5 C6 C7 C8 8.4(3) . . . .
O4 C12 C13 C14 176.4(2) . . . .
C1 C6 C7 C8 -172.7(2) . . . .
C6 C5 C4 O3 178.82(18) . . . .
C6 C5 C4 C3 -1.7(3) . . . .
C6 C1 C2 O2 179.75(17) . . . .
C6 C1 C2 C3 -0.4(3) . . . .
C6 C1 C22 O1 0.3(3) . . . .
C6 C7 C8 C9 -177.2(2) . . . .
C9 C10 C11 C12 0.2(3) . . . .
C10 C9 C14 C13 3.5(3) . . . .
C10 C9 C8 C7 -10.4(4) . . . .
C10 C11 C12 O4 -175.84(18) . . . .
C10 C11 C12 C13 2.4(3) . . . .
C11 C12 C13 C14 -2.0(3) . . . .
C4 C5 C6 C1 1.2(3) . . . .
C4 C5 C6 C7 -179.91(19) . . . .
C4 C3 C2 O2 179.78(19) . . . .
C4 C3 C2 C1 0.0(3) . . . .
C12 O4 C15 C16 175.29(18) . . . .
C12 C13 C14 C9 -1.0(4) . . . .
C2 C1 C6 C5 -0.1(3) . . . .
C2 C1 C6 C7 -179.03(17) . . . .
C2 C1 C22 O1 -177.8(2) . . . .
C2 C3 C4 O3 -179.36(17) . . . .
C2 C3 C4 C5 1.1(3) . . . .
C14 C9 C10 C11 -3.1(3) . . . .
C14 C9 C8 C7 168.5(2) . . . .
C22 C1 C6 C5 -178.18(18) . . . .
C22 C1 C6 C7 2.9(3) . . . .
C22 C1 C2 O2 -2.1(3) . . . .
C22 C1 C2 C3 177.76(18) . . . .
C8 C9 C10 C11 175.8(2) . . . .
C8 C9 C14 C13 -175.4(2) . . . .
F1 C19 C20 C21 -179.6(2) . . . .
C23 O2 C2 C1 -178.36(18) . . . .
C23 O2 C2 C3 1.8(3) . . . .
C16 C17 C18 C19 0.0(3) . . . .
C16 C21 C20 C19 0.2(4) . . . .
C17 C16 C15 O4 -103.3(2) . . . .
C17 C16 C21 C20 -0.4(4) . . . .
C17 C18 C19 F1 179.5(2) . . . .
C17 C18 C19 C20 -0.1(4) . . . .
C15 O4 C12 C11 2.7(3) . . . .
C15 O4 C12 C13 -175.6(2) . . . .
C15 C16 C17 C18 -177.88(19) . . . .
C15 C16 C21 C20 177.8(2) . . . .
C18 C19 C20 C21 0.1(4) . . . .
C21 C16 C17 C18 0.3(3) . . . .
C21 C16 C15 O4 78.6(3) . . . .
C24 O3 C4 C5 -3.9(3) . . . .
C24 O3 C4 C3 176.5(2) . . . .
